data_4323439
loop_
_publ_author_name
'F. Albert Cotton'
'G\"unter Schmid'

_publ_section_title
;
 Mononuclear Molybdenum(IV) Complexes with Two Multiply Bonded Chalcogen
 Ligands in Trans Configuration and Chelating Biphosphine Ligands
;
_journal_name_full 'Inorganic Chemistry'
_journal_page_first 2267
_journal_page_last 2278
_journal_paper_doi 10.1021/ic961071v
_journal_volume 36
_journal_year 1997
_chemical_compound_source synthesis
_chemical_formula_sum 'C55.5 H52 Mo P4 Se2'
_chemical_formula_weight 1096.71
_space_group_IT_number 15
_symmetry_cell_setting monoclinic
_symmetry_space_group_name_Hall '-C 2yc'
_symmetry_space_group_name_H-M 'C 1 2/c 1'
_atom_sites_solution_hydrogens geom
_atom_sites_solution_primary direct
_atom_sites_solution_secondary difmap
_audit_creation_method SHELXL
_cell_angle_alpha 90.00
_cell_angle_beta 98.541(13)
_cell_angle_gamma 90.00
_cell_formula_units_Z 8
_cell_length_a 49.566(9)
_cell_length_b 10.9765(15)
_cell_length_c 18.282(3)
_cell_measurement_reflns_used 200
_cell_measurement_temperature 293(2)
_cell_measurement_theta_max 16
_cell_measurement_theta_min 13
_cell_volume 9836(3)
_computing_structure_refinement 'SHELXL-93 (Sheldrick, 1993)'
_computing_structure_solution 'SHELXS-86 (Sheldrick, 1990)'
_diffrn_ambient_temperature 293(2)
_diffrn_measurement_device 'Nonius FAST'
_diffrn_radiation_monochromator graphite
_diffrn_radiation_source 'fine-focus sealed tube'
_diffrn_radiation_type 'Mo Kalpha'
_diffrn_radiation_wavelength 0.70930
_diffrn_reflns_av_R_equivalents 0.0284
_diffrn_reflns_av_sigmaI/netI 0.0525
_diffrn_reflns_limit_h_max 53
_diffrn_reflns_limit_h_min -54
_diffrn_reflns_limit_k_max 12
_diffrn_reflns_limit_k_min 0
_diffrn_reflns_limit_l_max 20
_diffrn_reflns_limit_l_min 0
_diffrn_reflns_number 7073
_diffrn_reflns_theta_max 22.92
_diffrn_reflns_theta_min 2.17
_exptl_absorpt_coefficient_mu 1.914
_exptl_crystal_density_diffrn 1.481
_exptl_crystal_density_meas ?
_exptl_crystal_F_000 4440
_exptl_crystal_size_max 0.50
_exptl_crystal_size_mid 0.50
_exptl_crystal_size_min 0.06
_refine_diff_density_max 0.907
_refine_diff_density_min -1.555
_refine_diff_density_rms 0.147
_refine_ls_extinction_method none
_refine_ls_goodness_of_fit_all 1.064
_refine_ls_goodness_of_fit_obs 1.118
_refine_ls_matrix_type full
_refine_ls_number_parameters 551
_refine_ls_number_reflns 6811
_refine_ls_number_restraints 0
_refine_ls_restrained_S_all 1.064
_refine_ls_restrained_S_obs 1.118
_refine_ls_R_factor_all 0.0968
_refine_ls_R_factor_obs 0.0606
_refine_ls_shift/esd_max -0.001
_refine_ls_shift/esd_mean 0.000
_refine_ls_structure_factor_coef Fsqd
_refine_ls_weighting_details 'w=1/[\s^2^(Fo^2^)+(0.1055P)^2^+97.4401P] where P=(Fo^2^+2Fc^2^)/3'
_refine_ls_weighting_scheme calc
_refine_ls_wR_factor_all 0.1968
_refine_ls_wR_factor_obs 0.1744
_reflns_number_observed 4974
_reflns_number_total 6811
_reflns_observed_criterion >2sigma(I)
_cod_data_source_file ic961071v_6.cif
_cod_data_source_block MoSe2dppe2_6
_cod_depositor_comments
;
The following automatic conversions were performed:

'_exptl_crystal_density_meas' value 'not measured' was changed to '?'
- the value is perceived as not measured.

Automatic conversion script
Id: cif_fix_values 3008 2015-01-20 13:52:24Z robertas 

The following automatic conversions were performed:

'_refine_ls_weighting_scheme' value 'calc
w=1/[\s^2^(Fo^2^)+(0.1055P)^2^+97.4401P] where P=(Fo^2^+2Fc^2^)/3'
was changed to 'calc'. New tag '_refine_ls_weighting_details' was
created. The value of the new tag was set to
'w=1/[\s^2^(Fo^2^)+(0.1055P)^2^+97.4401P] where P=(Fo^2^+2Fc^2^)/3'.

Automatic conversion script
Id: cif_fix_values 3143 2015-03-26 13:38:13Z robertas 
;
_cod_original_cell_volume 9836.0(26)
_cod_original_formula_sum 'C55.50 H52 Mo P4 Se2'
_cod_database_code 4323439

loop_
_symmetry_equiv_pos_as_xyz
'x, y, z'
'-x, y, -z+1/2'
'x+1/2, y+1/2, z'
'-x+1/2, y+1/2, -z+1/2'
'-x, -y, -z'
'x, -y, z-1/2'
'-x+1/2, -y+1/2, -z'
'x+1/2, -y+1/2, z-1/2'

loop_
_atom_site_aniso_label
_atom_site_aniso_U_11
_atom_site_aniso_U_22
_atom_site_aniso_U_33
_atom_site_aniso_U_23
_atom_site_aniso_U_13
_atom_site_aniso_U_12
Mo1 0.0348(4) 0.0276(4) 0.0247(4) 0.0005(3) 0.0037(3) -0.0001(3)
Se1 0.0687(7) 0.0494(7) 0.0620(7) 0.0078(5) 0.0063(5) -0.0004(5)
Se2 0.0736(7) 0.0467(6) 0.0536(6) 0.0070(5) 0.0078(5) -0.0023(5)
P1 0.0425(13) 0.0353(12) 0.0308(12) -0.0014(10) 0.0096(10) 0.0001(10)
P2 0.0375(12) 0.0308(11) 0.0285(11) -0.0013(9) 0.0011(9) 0.0011(9)
P3 0.0396(12) 0.0317(12) 0.0250(11) -0.0008(9) 0.0047(9) 0.0004(9)
P4 0.0366(12) 0.0371(12) 0.0370(12) -0.0006(10) 0.0003(10) 0.0000(10)
C1 0.061(6) 0.036(5) 0.032(5) 0.005(4) 0.012(4) 0.008(4)
C1A 0.048(5) 0.040(5) 0.043(5) -0.012(4) 0.014(4) 0.001(4)
C1B 0.058(6) 0.048(6) 0.051(6) -0.005(5) 0.007(5) 0.008(5)
C1C 0.077(8) 0.050(7) 0.057(7) -0.016(5) -0.005(6) -0.007(6)
C1D 0.105(10) 0.033(6) 0.080(8) -0.014(6) 0.010(7) 0.005(6)
C1E 0.090(9) 0.050(7) 0.058(7) 0.006(5) 0.006(6) 0.020(6)
C1F 0.065(7) 0.048(6) 0.043(6) -0.003(5) 0.005(5) 0.009(5)
C1G 0.048(6) 0.060(6) 0.042(5) -0.006(5) 0.019(4) -0.007(5)
C1H 0.054(7) 0.077(9) 0.097(9) 0.006(7) 0.024(6) -0.013(6)
C1I 0.071(8) 0.088(10) 0.110(11) 0.018(8) 0.035(8) -0.012(7)
C1K 0.080(11) 0.194(21) 0.116(13) -0.010(13) 0.053(10) -0.048(12)
C1L 0.199(24) 0.256(30) 0.373(40) -0.219(31) 0.236(28) -0.125(23)
C1M 0.150(16) 0.174(19) 0.285(27) -0.147(19) 0.174(19) -0.101(15)
C2 0.049(6) 0.054(6) 0.029(5) -0.008(4) -0.003(4) 0.006(5)
C2A 0.041(5) 0.032(5) 0.038(5) -0.002(4) -0.001(4) -0.005(4)
C2B 0.048(6) 0.047(6) 0.044(5) -0.003(4) 0.001(4) -0.005(5)
C2C 0.066(7) 0.040(6) 0.055(6) 0.000(5) -0.012(5) 0.000(5)
C2D 0.082(8) 0.052(7) 0.059(7) 0.015(5) -0.005(6) -0.028(6)
C2E 0.045(6) 0.063(7) 0.068(7) 0.007(6) 0.009(5) -0.007(5)
C2F 0.049(6) 0.043(6) 0.056(6) -0.004(5) 0.006(5) -0.004(5)
C2G 0.039(5) 0.029(4) 0.034(4) 0.003(4) 0.001(4) 0.005(4)
C2H 0.051(6) 0.057(6) 0.034(5) -0.003(4) -0.002(4) 0.013(5)
C2I 0.074(7) 0.054(6) 0.049(6) -0.013(5) 0.006(5) 0.020(6)
C2K 0.049(6) 0.052(6) 0.063(7) 0.012(5) 0.010(5) 0.022(5)
C2L 0.050(6) 0.066(7) 0.039(5) 0.004(5) -0.007(4) 0.006(5)
C2M 0.052(6) 0.048(6) 0.041(5) -0.011(4) -0.008(4) 0.007(5)
C3 0.049(5) 0.054(6) 0.028(4) -0.004(4) 0.003(4) -0.012(5)
C3A 0.062(6) 0.031(5) 0.025(4) -0.004(4) 0.004(4) 0.001(4)
C3B 0.087(8) 0.036(6) 0.048(6) 0.004(4) 0.017(5) 0.000(5)
C3C 0.125(11) 0.043(7) 0.043(6) -0.002(5) 0.018(7) -0.017(7)
C3D 0.121(11) 0.033(6) 0.047(6) 0.006(5) -0.003(7) 0.017(7)
C3E 0.090(8) 0.064(8) 0.039(6) -0.003(5) 0.005(5) 0.038(7)
C3F 0.068(7) 0.047(6) 0.030(5) -0.005(4) 0.000(5) 0.010(5)
C3G 0.038(5) 0.036(5) 0.033(5) 0.004(4) 0.002(4) 0.008(4)
C3H 0.066(6) 0.035(5) 0.041(5) -0.006(4) 0.017(5) -0.005(5)
C3I 0.072(7) 0.058(7) 0.036(5) 0.002(5) 0.016(5) -0.004(6)
C3K 0.050(6) 0.065(7) 0.055(6) 0.007(5) 0.020(5) -0.003(5)
C3L 0.041(5) 0.060(7) 0.063(7) -0.013(5) 0.009(5) -0.013(5)
C3M 0.043(5) 0.048(6) 0.039(5) -0.002(4) 0.011(4) -0.001(4)
C4 0.039(5) 0.061(6) 0.033(5) 0.002(4) 0.000(4) 0.003(5)
C4A 0.041(5) 0.046(6) 0.044(5) -0.012(4) 0.007(4) -0.007(4)
C4B 0.042(6) 0.070(7) 0.066(7) -0.012(6) -0.004(5) -0.005(5)
C4C 0.040(6) 0.095(10) 0.084(9) -0.031(8) -0.002(6) -0.012(6)
C4D 0.068(8) 0.051(8) 0.112(10) -0.011(7) 0.014(7) -0.024(6)
C4E 0.077(9) 0.055(7) 0.121(11) 0.008(7) 0.011(8) -0.021(7)
C4F 0.057(6) 0.054(7) 0.069(7) 0.000(6) 0.007(5) -0.013(5)
C4G 0.041(5) 0.039(6) 0.060(6) -0.008(5) -0.008(5) 0.008(4)
C4H 0.076(8) 0.050(7) 0.079(8) 0.006(6) -0.004(6) 0.013(6)
C4I 0.088(10) 0.050(8) 0.124(12) 0.019(7) -0.015(9) 0.013(7)
C4K 0.058(8) 0.061(9) 0.125(12) -0.013(8) 0.001(8) 0.019(6)
C4L 0.052(7) 0.085(10) 0.098(10) -0.032(8) 0.016(6) 0.007(7)
C4M 0.047(6) 0.051(6) 0.076(7) -0.011(5) 0.007(5) 0.008(5)

loop_
_atom_site_label
_atom_site_type_symbol
_atom_site_fract_x
_atom_site_fract_y
_atom_site_fract_z
_atom_site_U_iso_or_equiv
_atom_site_thermal_displace_type
_atom_site_occupancy
_atom_site_calc_flag
_atom_site_refinement_flags
_atom_site_disorder_group
Mo1 Mo 0.364767(14) 0.32525(6) 0.44790(4) 0.0291(2) Uani 1 d . .
Se1 Se 0.36184(2) 0.13383(10) 0.50706(6) 0.0604(3) Uani 1 d . .
Se2 Se 0.36327(2) 0.51959(10) 0.38896(6) 0.0581(3) Uani 1 d . .
P1 P 0.37920(5) 0.2401(2) 0.33192(12) 0.0358(5) Uani 1 d . .
P2 P 0.31919(4) 0.2906(2) 0.36798(11) 0.0326(5) Uani 1 d . .
P3 P 0.35324(4) 0.4229(2) 0.56568(11) 0.0321(5) Uani 1 d . .
P4 P 0.41081(5) 0.3279(2) 0.52636(12) 0.0374(5) Uani 1 d . .
C1 C 0.3530(2) 0.2911(8) 0.2571(5) 0.042(2) Uani 1 d . .
H11 H 0.3539(2) 0.3789(8) 0.2522(5) 0.060(10) Uiso 1 calc R .
H12 H 0.3563(2) 0.2549(8) 0.2108(5) 0.060(10) Uiso 1 calc R .
C1A C 0.3800(2) 0.0741(8) 0.3182(5) 0.043(2) Uani 1 d . .
C1B C 0.3688(2) 0.0201(9) 0.2517(5) 0.053(2) Uani 1 d . .
H1B H 0.3609(2) 0.0687(9) 0.2126(5) 0.095(13) Uiso 1 calc R .
C1C C 0.3692(2) -0.1047(10) 0.2431(6) 0.063(3) Uani 1 d . .
H1C H 0.3615(2) -0.1399(10) 0.1986(6) 0.095(13) Uiso 1 calc R .
C1D C 0.3808(3) -0.1757(10) 0.2994(7) 0.073(3) Uani 1 d . .
H1D H 0.3809(3) -0.2599(10) 0.2937(7) 0.095(13) Uiso 1 calc R .
C1E C 0.3925(2) -0.1233(10) 0.3656(6) 0.067(3) Uani 1 d . .
H1E H 0.4006(2) -0.1724(10) 0.4042(6) 0.095(13) Uiso 1 calc R .
C1F C 0.3922(2) 0.0004(9) 0.3742(5) 0.052(3) Uani 1 d . .
H1F H 0.4002(2) 0.0349(9) 0.4185(5) 0.095(13) Uiso 1 calc R .
C1G C 0.4104(2) 0.2908(9) 0.2979(5) 0.048(2) Uani 1 d . .
C1H C 0.4208(2) 0.4025(11) 0.3143(7) 0.075(3) Uani 1 d . .
H1H H 0.4119(2) 0.4520(11) 0.3443(7) 0.095(13) Uiso 1 calc R .
C1I C 0.4439(3) 0.4490(14) 0.2895(8) 0.087(4) Uani 1 d . .
H1I H 0.4503(3) 0.5269(14) 0.3025(8) 0.095(13) Uiso 1 calc R .
C1K C 0.4564(3) 0.3785(21) 0.2468(10) 0.126(7) Uani 1 d . .
H1K H 0.4721(3) 0.4058(21) 0.2295(10) 0.095(13) Uiso 1 calc R .
C1L C 0.4466(5) 0.2695(25) 0.2287(17) 0.256(20) Uani 1 d . .
H1L H 0.4550(5) 0.2223(25) 0.1962(17) 0.095(13) Uiso 1 calc R .
C1M C 0.4243(4) 0.2230(19) 0.2566(13) 0.188(12) Uani 1 d . .
H1M H 0.4190(4) 0.1429(19) 0.2462(13) 0.095(13) Uiso 1 calc R .
C2 C 0.3253(2) 0.2553(9) 0.2725(4) 0.045(2) Uani 1 d . .
H21 H 0.3229(2) 0.1685(9) 0.2641(4) 0.060(10) Uiso 1 calc R .
H22 H 0.3117(2) 0.2970(9) 0.2378(4) 0.060(10) Uiso 1 calc R .
C2A C 0.2981(2) 0.1593(8) 0.3875(5) 0.038(2) Uani 1 d . .
C2B C 0.3081(2) 0.0412(9) 0.3809(5) 0.047(2) Uani 1 d . .
H2B H 0.3249(2) 0.0297(9) 0.3649(5) 0.040(7) Uiso 1 calc R .
C2C C 0.2934(2) -0.0575(9) 0.3979(5) 0.056(3) Uani 1 d . .
H2C H 0.3001(2) -0.1356(9) 0.3925(5) 0.040(7) Uiso 1 calc R .
C2D C 0.2692(3) -0.0425(10) 0.4224(6) 0.066(3) Uani 1 d . .
H2D H 0.2594(3) -0.1102(10) 0.4340(6) 0.040(7) Uiso 1 calc R .
C2E C 0.2590(2) 0.0719(10) 0.4302(6) 0.059(3) Uani 1 d . .
H2E H 0.2423(2) 0.0817(10) 0.4471(6) 0.040(7) Uiso 1 calc R .
C2F C 0.2735(2) 0.1730(9) 0.4129(5) 0.049(2) Uani 1 d . .
H2F H 0.2666(2) 0.2507(9) 0.4186(5) 0.040(7) Uiso 1 calc R .
C2G C 0.2936(2) 0.4129(7) 0.3529(4) 0.034(2) Uani 1 d . .
C2H C 0.2933(2) 0.4991(9) 0.4083(5) 0.048(2) Uani 1 d . .
H2H H 0.3061(2) 0.4949(9) 0.4509(5) 0.040(7) Uiso 1 calc R .
C2I C 0.2740(2) 0.5918(10) 0.4004(5) 0.059(3) Uani 1 d . .
H2I H 0.2737(2) 0.6487(10) 0.4379(5) 0.040(7) Uiso 1 calc R .
C2K C 0.2552(2) 0.5993(9) 0.3371(6) 0.055(3) Uani 1 d . .
H2K H 0.2424(2) 0.6618(9) 0.3314(6) 0.040(7) Uiso 1 calc R .
C2L C 0.2556(2) 0.5157(10) 0.2836(5) 0.053(3) Uani 1 d . .
H2L H 0.2430(2) 0.5213(10) 0.2407(5) 0.040(7) Uiso 1 calc R .
C2M C 0.2741(2) 0.4226(9) 0.2910(5) 0.048(2) Uani 1 d . .
H2M H 0.2735(2) 0.3648(9) 0.2536(5) 0.040(7) Uiso 1 calc R .
C3 C 0.3855(2) 0.4341(9) 0.6327(4) 0.044(2) Uani 1 d . .
H31 H 0.3945(2) 0.5107(9) 0.6253(4) 0.060(10) Uiso 1 calc R .
H32 H 0.3812(2) 0.4331(9) 0.6827(4) 0.060(10) Uiso 1 calc R .
C3A C 0.3421(2) 0.5832(8) 0.5666(4) 0.039(2) Uani 1 d . .
C3B C 0.3588(2) 0.6754(8) 0.5507(5) 0.056(3) Uani 1 d . .
H3B H 0.3763(2) 0.6562(8) 0.5417(5) 0.038(7) Uiso 1 calc R .
C3C C 0.3509(3) 0.7942(10) 0.5476(6) 0.070(3) Uani 1 d . .
H3C H 0.3628(3) 0.8540(10) 0.5354(6) 0.038(7) Uiso 1 calc R .
C3D C 0.3258(3) 0.8257(10) 0.5621(6) 0.069(3) Uani 1 d . .
H3D H 0.3205(3) 0.9071(10) 0.5609(6) 0.038(7) Uiso 1 calc R .
C3E C 0.3084(3) 0.7384(11) 0.5782(5) 0.065(3) Uani 1 d . .
H3E H 0.2911(3) 0.7596(11) 0.5879(5) 0.038(7) Uiso 1 calc R .
C3F C 0.3165(2) 0.6161(9) 0.5804(5) 0.049(2) Uani 1 d . .
H3F H 0.3044(2) 0.5563(9) 0.5913(5) 0.038(7) Uiso 1 calc R .
C3G C 0.3301(2) 0.3465(8) 0.6197(4) 0.036(2) Uani 1 d . .
C3H C 0.3297(2) 0.3729(8) 0.6939(5) 0.046(2) Uani 1 d . .
H3H H 0.3414(2) 0.4318(8) 0.7172(5) 0.038(7) Uiso 1 calc R .
C3I C 0.3122(2) 0.3129(9) 0.7336(5) 0.054(3) Uani 1 d . .
H3I H 0.3119(2) 0.3337(9) 0.7828(5) 0.038(7) Uiso 1 calc R .
C3K C 0.2953(2) 0.2237(10) 0.7018(6) 0.055(3) Uani 1 d . .
H3K H 0.2840(2) 0.1816(10) 0.7293(6) 0.038(7) Uiso 1 calc R .
C3L C 0.2952(2) 0.1968(10) 0.6283(6) 0.055(3) Uani 1 d . .
H3L H 0.2835(2) 0.1368(10) 0.6061(6) 0.038(7) Uiso 1 calc R .
C3M C 0.3122(2) 0.2568(8) 0.5867(5) 0.043(2) Uani 1 d . .
H3M H 0.3118(2) 0.2377(8) 0.5370(5) 0.038(7) Uiso 1 calc R .
C4 C 0.4045(2) 0.3308(9) 0.6231(5) 0.045(2) Uani 1 d . .
H41 H 0.3965(2) 0.2543(9) 0.6353(5) 0.060(10) Uiso 1 calc R .
H42 H 0.4216(2) 0.3416(9) 0.6559(5) 0.060(10) Uiso 1 calc R .
C4A C 0.4361(2) 0.4503(8) 0.5284(5) 0.044(2) Uani 1 d . .
C4B C 0.4619(2) 0.4374(11) 0.5692(6) 0.061(3) Uani 1 d . .
H4B H 0.4667(2) 0.3655(11) 0.5948(6) 0.059(9) Uiso 1 calc R .
C4C C 0.4806(2) 0.5330(13) 0.5717(7) 0.074(4) Uani 1 d . .
H4C H 0.4979(2) 0.5237(13) 0.5988(7) 0.059(9) Uiso 1 calc R .
C4D C 0.4742(3) 0.6372(11) 0.5357(8) 0.077(4) Uani 1 d . .
H4D H 0.4869(3) 0.7000(11) 0.5385(8) 0.059(9) Uiso 1 calc R .
C4E C 0.4490(3) 0.6517(11) 0.4950(8) 0.084(4) Uani 1 d . .
H4E H 0.4448(3) 0.7240(11) 0.4693(8) 0.059(9) Uiso 1 calc R .
C4F C 0.4296(2) 0.5593(9) 0.4914(6) 0.060(3) Uani 1 d . .
H4F H 0.4123(2) 0.5706(9) 0.4643(6) 0.059(9) Uiso 1 calc R .
C4G C 0.4327(2) 0.1961(8) 0.5202(6) 0.048(2) Uani 1 d . .
C4H C 0.4311(2) 0.0926(10) 0.5630(7) 0.070(3) Uani 1 d . .
H4H H 0.4198(2) 0.0911(10) 0.5992(7) 0.059(9) Uiso 1 calc R .
C4I C 0.4469(3) -0.0099(11) 0.5508(9) 0.091(4) Uani 1 d . .
H4I H 0.4460(3) -0.0794(11) 0.5794(9) 0.059(9) Uiso 1 calc R .
C4K C 0.4632(3) -0.0087(12) 0.4981(9) 0.083(4) Uani 1 d . .
H4K H 0.4736(3) -0.0771(12) 0.4909(9) 0.059(9) Uiso 1 calc R .
C4L C 0.4646(2) 0.0902(13) 0.4559(8) 0.078(4) Uani 1 d . .
H4L H 0.4757(2) 0.0892(13) 0.4191(8) 0.059(9) Uiso 1 calc R .
C4M C 0.4496(2) 0.1953(10) 0.4666(6) 0.058(3) Uani 1 d . .
H4M H 0.4510(2) 0.2641(10) 0.4377(6) 0.059(9) Uiso 1 calc R .
T1 C 0.0384(9) 0.3474(40) 0.2102(22) 0.256(17) Uiso 1 d . .
T2 C 0.0170(15) 0.2803(80) 0.2092(40) 0.422(36) Uiso 1 d . .
T3 C 0.0145(13) 0.4429(58) 0.2382(40) 0.431(36) Uiso 1 d . .
T4 C 0.0000 0.2677(97) 0.2500 0.363(47) Uiso 1 d S .

loop_
_atom_type_symbol
_atom_type_description
_atom_type_scat_dispersion_real
_atom_type_scat_dispersion_imag
_atom_type_scat_source
C C 0.0033 0.0016 'International Tables Vol C Tables 4.2.6.8 and 6.1.1.4'
H H 0.0000 0.0000 'International Tables Vol C Tables 4.2.6.8 and 6.1.1.4'
Mo Mo -1.6832 0.6857 'International Tables Vol C Tables 4.2.6.8 and 6.1.1.4'
Se Se -0.0929 2.2259 'International Tables Vol C Tables 4.2.6.8 and 6.1.1.4'
P P 0.1023 0.0942 'International Tables Vol C Tables 4.2.6.8 and 6.1.1.4'

loop_
_geom_angle_atom_site_label_1
_geom_angle_atom_site_label_2
_geom_angle_atom_site_label_3
_geom_angle
_geom_angle_site_symmetry_1
_geom_angle_site_symmetry_3
_geom_angle_publ_flag
Se1 Mo1 Se2 174.65(5) . . ?
Se1 Mo1 P4 82.05(6) . . ?
Se2 Mo1 P4 102.28(6) . . ?
Se1 Mo1 P1 95.69(6) . . ?
Se2 Mo1 P1 86.87(6) . . ?
P4 Mo1 P1 97.92(8) . . ?
Se1 Mo1 P2 91.16(6) . . ?
Se2 Mo1 P2 84.74(6) . . ?
P4 Mo1 P2 171.97(8) . . ?
P1 Mo1 P2 78.39(7) . . ?
Se1 Mo1 P3 87.18(6) . . ?
Se2 Mo1 P3 90.55(6) . . ?
P4 Mo1 P3 79.10(8) . . ?
P1 Mo1 P3 175.56(8) . . ?
P2 Mo1 P3 104.98(7) . . ?
C1 P1 C1G 101.2(4) . . ?
C1 P1 C1A 103.2(4) . . ?
C1G P1 C1A 102.5(4) . . ?
C1 P1 Mo1 104.9(3) . . ?
C1G P1 Mo1 122.1(3) . . ?
C1A P1 Mo1 119.8(3) . . ?
C2G P2 C2A 101.6(4) . . ?
C2G P2 C2 102.5(4) . . ?
C2A P2 C2 101.2(4) . . ?
C2G P2 Mo1 120.9(3) . . ?
C2A P2 Mo1 119.2(3) . . ?
C2 P2 Mo1 108.5(3) . . ?
C3G P3 C3A 102.7(4) . . ?
C3G P3 C3 102.8(4) . . ?
C3A P3 C3 99.2(4) . . ?
C3G P3 Mo1 120.1(3) . . ?
C3A P3 Mo1 121.0(3) . . ?
C3 P3 Mo1 107.7(3) . . ?
C4G P4 C4A 99.9(4) . . ?
C4G P4 C4 105.1(4) . . ?
C4A P4 C4 100.4(4) . . ?
C4G P4 Mo1 117.1(3) . . ?
C4A P4 Mo1 125.5(3) . . ?
C4 P4 Mo1 106.2(3) . . ?
C2 C1 P1 110.3(6) . . ?
C1F C1A C1B 118.4(9) . . ?
C1F C1A P1 119.9(7) . . ?
C1B C1A P1 121.7(7) . . ?
C1C C1B C1A 120.7(10) . . ?
C1D C1C C1B 120.0(10) . . ?
C1C C1D C1E 120.1(10) . . ?
C1F C1E C1D 120.0(10) . . ?
C1E C1F C1A 120.8(10) . . ?
C1M C1G C1H 115.1(11) . . ?
C1M C1G P1 123.9(10) . . ?
C1H C1G P1 121.0(8) . . ?
C1G C1H C1I 124.7(13) . . ?
C1K C1I C1H 117.4(15) . . ?
C1L C1K C1I 119.7(14) . . ?
C1K C1L C1M 121.9(16) . . ?
C1G C1M C1L 121.0(17) . . ?
C1 C2 P2 114.0(6) . . ?
C2F C2A C2B 118.1(8) . . ?
C2F C2A P2 122.4(7) . . ?
C2B C2A P2 119.4(7) . . ?
C2C C2B C2A 120.6(9) . . ?
C2D C2C C2B 120.5(10) . . ?
C2C C2D C2E 120.4(10) . . ?
C2D C2E C2F 120.0(10) . . ?
C2A C2F C2E 120.4(9) . . ?
C2M C2G C2H 117.7(8) . . ?
C2M C2G P2 124.3(7) . . ?
C2H C2G P2 118.0(6) . . ?
C2G C2H C2I 120.3(8) . . ?
C2K C2I C2H 120.1(9) . . ?
C2L C2K C2I 119.4(9) . . ?
C2K C2L C2M 121.4(9) . . ?
C2L C2M C2G 121.1(9) . . ?
C4 C3 P3 111.4(6) . . ?
C3B C3A C3F 116.7(9) . . ?
C3B C3A P3 120.8(8) . . ?
C3F C3A P3 122.5(7) . . ?
C3C C3B C3A 122.6(11) . . ?
C3D C3C C3B 120.2(11) . . ?
C3E C3D C3C 119.7(10) . . ?
C3D C3E C3F 120.0(11) . . ?
C3A C3F C3E 120.8(10) . . ?
C3H C3G C3M 117.9(8) . . ?
C3H C3G P3 122.2(7) . . ?
C3M C3G P3 119.9(6) . . ?
C3I C3H C3G 121.0(9) . . ?
C3K C3I C3H 120.9(9) . . ?
C3I C3K C3L 119.0(9) . . ?
C3K C3L C3M 121.5(9) . . ?
C3L C3M C3G 119.8(8) . . ?
C3 C4 P4 109.0(6) . . ?
C4F C4A C4B 118.5(9) . . ?
C4F C4A P4 120.9(7) . . ?
C4B C4A P4 120.6(8) . . ?
C4A C4B C4C 119.7(11) . . ?
C4D C4C C4B 121.2(11) . . ?
C4C C4D C4E 120.1(11) . . ?
C4D C4E C4F 120.7(12) . . ?
C4A C4F C4E 119.7(11) . . ?
C4M C4G C4H 119.2(10) . . ?
C4M C4G P4 118.6(8) . . ?
C4H C4G P4 122.0(8) . . ?
C4G C4H C4I 119.0(12) . . ?
C4K C4I C4H 120.9(13) . . ?
C4L C4K C4I 120.5(12) . . ?
C4K C4L C4M 120.9(12) . . ?
C4G C4M C4L 119.6(11) . . ?
T2 T1 T3 75.6(47) . . ?
T4 T2 T1 134.5(92) . . ?
T4 T2 T3 81.6(80) . . ?
T1 T2 T3 62.5(46) . . ?
T3 T3 T1 141.9(31) 2 . ?
T3 T3 T2 100.4(37) 2 . ?
T1 T3 T2 41.8(26) . . ?
T2 T4 T2 166.9(100) 2 . ?

loop_
_geom_bond_atom_site_label_1
_geom_bond_atom_site_label_2
_geom_bond_distance
_geom_bond_site_symmetry_2
_geom_bond_publ_flag
Mo1 Se1 2.3774(13) . ?
Mo1 Se2 2.3860(13) . ?
Mo1 P4 2.509(2) . ?
Mo1 P1 2.516(2) . ?
Mo1 P2 2.530(2) . ?
Mo1 P3 2.545(2) . ?
P1 C1 1.829(9) . ?
P1 C1G 1.839(9) . ?
P1 C1A 1.840(9) . ?
P2 C2G 1.840(8) . ?
P2 C2A 1.845(9) . ?
P2 C2 1.856(8) . ?
P3 C3G 1.826(9) . ?
P3 C3A 1.844(9) . ?
P3 C3 1.869(9) . ?
P4 C4G 1.823(9) . ?
P4 C4A 1.833(9) . ?
P4 C4 1.841(9) . ?
C1 C2 1.494(13) . ?
C1A C1F 1.371(13) . ?
C1A C1B 1.393(13) . ?
C1B C1C 1.379(14) . ?
C1C C1D 1.35(2) . ?
C1D C1E 1.39(2) . ?
C1E C1F 1.367(14) . ?
C1G C1M 1.32(2) . ?
C1G C1H 1.346(15) . ?
C1H C1I 1.39(2) . ?
C1I C1K 1.32(2) . ?
C1K C1L 1.31(3) . ?
C1L C1M 1.38(2) . ?
C2A C2F 1.378(13) . ?
C2A C2B 1.399(13) . ?
C2B C2C 1.366(14) . ?
C2C C2D 1.35(2) . ?
C2D C2E 1.37(2) . ?
C2E C2F 1.385(13) . ?
C2G C2M 1.379(12) . ?
C2G C2H 1.388(12) . ?
C2H C2I 1.391(13) . ?
C2I C2K 1.374(14) . ?
C2K C2L 1.343(14) . ?
C2L C2M 1.367(13) . ?
C3 C4 1.499(13) . ?
C3A C3B 1.366(13) . ?
C3A C3F 1.380(13) . ?
C3B C3C 1.361(15) . ?
C3C C3D 1.36(2) . ?
C3D C3E 1.35(2) . ?
C3E C3F 1.399(14) . ?
C3G C3H 1.391(12) . ?
C3G C3M 1.399(12) . ?
C3H C3I 1.379(13) . ?
C3I C3K 1.362(14) . ?
C3K C3L 1.374(14) . ?
C3L C3M 1.383(13) . ?
C4A C4F 1.389(14) . ?
C4A C4B 1.389(13) . ?
C4B C4C 1.40(2) . ?
C4C C4D 1.33(2) . ?
C4D C4E 1.36(2) . ?
C4E C4F 1.395(15) . ?
C4G C4M 1.379(14) . ?
C4G C4H 1.388(15) . ?
C4H C4I 1.41(2) . ?
C4I C4K 1.35(2) . ?
C4K C4L 1.34(2) . ?
C4L C4M 1.403(15) . ?
T1 T2 1.29(8) . ?
T1 T3 1.71(6) . ?
T2 T4 1.21(8) . ?
T2 T3 1.87(9) . ?
T3 T3 1.56(12) 2 ?
T4 T2 1.21(8) 2 ?
